data_7100277
loop_
_publ_author_name
'Lutz Gade'
'Stephane Bellemin-Laponnaz'
'Carole Foltz'
'Guido Marconi'
'Bjorn Stecker'
'Hubert Wadepohl'

_publ_section_title
;
Exploiting C3-Symmetry in the Dynamic Coordination of
a Chiral Trisoxazoline to Copper(II): Improved Enantioselectivity, and
Catalyst Stability
in Asymmetric Lewis Acid Catalysis
;
_journal_name_full 'Chemical Communications'
_journal_paper_doi 10.1039/b509571a
_journal_year 2005
_chemical_absolute_configuration ad
_chemical_formula_sum 'C27 H44 B Cu F4 N3 O6'
_chemical_formula_weight 657.00
_space_group_IT_number 19
_symmetry_cell_setting orthorhombic
_symmetry_Int_Tables_number 19
_symmetry_space_group_name_Hall 'P 2ac 2ab'
_symmetry_space_group_name_H-M 'P 21 21 21'
_cell_angle_alpha 90.00
_cell_angle_beta 90.00
_cell_angle_gamma 90.00
_cell_formula_units_Z 4
_cell_length_a 9.5673(5)
_cell_length_b 11.3995(7)
_cell_length_c 28.6673(16)
_cell_measurement_temperature 100(2)
_cell_volume 3126.5(3)
_diffrn_ambient_temperature 100(2)
_exptl_crystal_density_diffrn 1.396
_cod_database_code 7100277

loop_
_symmetry_equiv_pos_as_xyz
'x, y, z'
'-x+1/2, -y, z+1/2'
'-x, y+1/2, -z+1/2'
'x+1/2, -y+1/2, -z'

loop_
_atom_site_label
_atom_site_type_symbol
_atom_site_fract_x
_atom_site_fract_y
_atom_site_fract_z
_atom_site_U_iso_or_equiv
_atom_site_adp_type
_atom_site_occupancy
_atom_site_symmetry_multiplicity
_atom_site_calc_flag
_atom_site_refinement_flags
_atom_site_disorder_assembly
_atom_site_disorder_group
B1 B 0.4350(7) 1.0834(5) 0.86245(19) 0.0393(15) Uani 1 1 d . . .
C1 C 0.1676(4) 0.9518(3) 0.71957(13) 0.0180(9) Uani 1 1 d . . .
C2 C 0.0731(4) 1.0386(4) 0.73390(13) 0.0209(9) Uani 1 1 d . . .
C3 C 0.0325(4) 1.0447(4) 0.78037(14) 0.0233(9) Uani 1 1 d . . .
O3 O 0.1890(3) 0.9465(2) 0.67324(8) 0.0227(7) Uani 1 1 d . . .
C6 C 0.0128(5) 1.1245(4) 0.69894(14) 0.0319(10) Uani 1 1 d . . .
H6A H -0.0854 1.1052 0.6930 0.048 Uiso 1 1 calc R . .
H6B H 0.0656 1.1197 0.6697 0.048 Uiso 1 1 calc R . .
H6C H 0.0193 1.2043 0.7115 0.048 Uiso 1 1 calc R . .
C7 C -0.0693(5) 1.1353(4) 0.79672(14) 0.0329(11) Uani 1 1 d . . .
H7A H -0.1058 1.1129 0.8274 0.049 Uiso 1 1 calc R . .
H7B H -0.1466 1.1411 0.7744 0.049 Uiso 1 1 calc R . .
H7C H -0.0221 1.2114 0.7991 0.049 Uiso 1 1 calc R . .
C8 C 0.4254(4) 0.6940(3) 0.84683(13) 0.0176(9) Uani 1 1 d . . .
C9 C 0.5495(5) 0.6216(4) 0.78722(13) 0.0285(10) Uani 1 1 d . . .
H9A H 0.5038 0.5551 0.7711 0.034 Uiso 1 1 calc R . .
H9B H 0.6505 0.6212 0.7798 0.034 Uiso 1 1 calc R . .
C10 C 0.4822(4) 0.7380(3) 0.77368(13) 0.0196(9) Uani 1 1 d . . .
H10 H 0.4278 0.7285 0.7441 0.024 Uiso 1 1 calc R . .
C11 C 0.5857(4) 0.8392(4) 0.76885(13) 0.0228(10) Uani 1 1 d . . .
H11 H 0.5297 0.9128 0.7656 0.027 Uiso 1 1 calc R . .
C13 C 0.6794(4) 0.8540(4) 0.81120(15) 0.0349(10) Uani 1 1 d . . .
H13A H 0.6218 0.8678 0.8389 0.052 Uiso 1 1 calc R . .
H13B H 0.7419 0.9211 0.8063 0.052 Uiso 1 1 calc R . .
H13C H 0.7352 0.7828 0.8157 0.052 Uiso 1 1 calc R . .
C12 C 0.6731(5) 0.8264(4) 0.72442(14) 0.0301(10) Uani 1 1 d . . .
H12A H 0.7371 0.8932 0.7217 0.045 Uiso 1 1 calc R . .
H12B H 0.6111 0.8243 0.6972 0.045 Uiso 1 1 calc R . .
H12C H 0.7272 0.7535 0.7259 0.045 Uiso 1 1 calc R . .
C14 C 0.2717(4) 0.7838(3) 0.90826(12) 0.0158(8) Uani 1 1 d . . .
C15 C 0.1649(4) 0.9070(3) 0.95736(13) 0.0209(9) Uani 1 1 d . . .
H15A H 0.2226 0.9765 0.9650 0.025 Uiso 1 1 calc R . .
H15B H 0.0911 0.8981 0.9813 0.025 Uiso 1 1 calc R . .
C16 C 0.1010(4) 0.9180(3) 0.90833(13) 0.0183(9) Uani 1 1 d . . .
H16 H 0.1054 1.0015 0.8976 0.022 Uiso 1 1 calc R . .
C17 C -0.0480(4) 0.8722(4) 0.90397(12) 0.0209(8) Uani 1 1 d . . .
H17 H -0.0707 0.8698 0.8699 0.025 Uiso 1 1 calc R . .
C19 C -0.0691(5) 0.7486(4) 0.92279(14) 0.0262(10) Uani 1 1 d . . .
H19A H 0.0013 0.6962 0.9093 0.039 Uiso 1 1 calc R . .
H19B H -0.1627 0.7208 0.9144 0.039 Uiso 1 1 calc R . .
H19C H -0.0595 0.7492 0.9568 0.039 Uiso 1 1 calc R . .
C18 C -0.1497(4) 0.9587(4) 0.92650(15) 0.0306(11) Uani 1 1 d . . .
H18A H -0.2459 0.9355 0.9192 0.046 Uiso 1 1 calc R . .
H18B H -0.1321 1.0376 0.9144 0.046 Uiso 1 1 calc R . .
H18C H -0.1363 0.9583 0.9604 0.046 Uiso 1 1 calc R . .
C20 C 0.3208(4) 0.5721(3) 0.90835(13) 0.0171(9) Uani 1 1 d . . .
C21 C 0.1859(5) 0.4172(3) 0.89155(13) 0.0262(11) Uani 1 1 d . . .
H21A H 0.2113 0.3554 0.8688 0.031 Uiso 1 1 calc R . .
H21B H 0.0835 0.4157 0.8965 0.031 Uiso 1 1 calc R . .
C22 C 0.2652(5) 0.3998(3) 0.93822(12) 0.0231(9) Uani 1 1 d . . .
H22 H 0.3311 0.3322 0.9348 0.028 Uiso 1 1 calc R . .
C23 C 0.1705(4) 0.3775(4) 0.98034(13) 0.0258(9) Uani 1 1 d . . .
H23 H 0.2324 0.3726 1.0084 0.031 Uiso 1 1 calc R . .
C25 C 0.0988(5) 0.2582(4) 0.97528(16) 0.0401(13) Uani 1 1 d . . .
H25A H 0.0451 0.2411 1.0036 0.060 Uiso 1 1 calc R . .
H25B H 0.1697 0.1972 0.9707 0.060 Uiso 1 1 calc R . .
H25C H 0.0358 0.2599 0.9483 0.060 Uiso 1 1 calc R . .
C24 C 0.0662(5) 0.4762(4) 0.98938(15) 0.0334(11) Uani 1 1 d . . .
H24A H 0.1163 0.5509 0.9919 0.050 Uiso 1 1 calc R . .
H24B H 0.0159 0.4607 1.0185 0.050 Uiso 1 1 calc R . .
H24C H -0.0006 0.4803 0.9635 0.050 Uiso 1 1 calc R . .
C26 C 0.3811(4) 0.6916(3) 0.89760(13) 0.0152(8) Uani 1 1 d . . .
C27 C 0.5102(4) 0.7172(4) 0.92850(14) 0.0212(9) Uani 1 1 d . . .
H27A H 0.4838 0.7116 0.9614 0.032 Uiso 1 1 calc R . .
H27B H 0.5449 0.7964 0.9219 0.032 Uiso 1 1 calc R . .
H27C H 0.5837 0.6599 0.9217 0.032 Uiso 1 1 calc R . .
Cu1 Cu 0.22860(4) 0.87213(4) 0.812432(14) 0.01660(11) Uani 1 1 d . . .
F1 F 0.3762(2) 1.0382(2) 0.82133(8) 0.0285(6) Uani 1 1 d . . .
F2 F 0.4619(3) 0.9914(2) 0.89312(8) 0.0364(6) Uani 1 1 d . . .
F3 F 0.3403(6) 1.1561(3) 0.88265(11) 0.1150(19) Uani 1 1 d . . .
F4 F 0.5535(5) 1.1413(4) 0.85154(13) 0.1137(19) Uani 1 1 d . . .
N1 N 0.3852(3) 0.7596(3) 0.81358(11) 0.0165(7) Uani 1 1 d . . .
N2 N 0.1988(3) 0.8445(3) 0.88008(10) 0.0153(8) Uani 1 1 d . . .
N3 N 0.3480(3) 0.5096(3) 0.94364(11) 0.0202(7) Uani 1 1 d . . .
O1 O 0.2363(3) 0.8802(2) 0.74491(7) 0.0181(5) Uani 1 1 d . . .
O2 O 0.0740(3) 0.9755(2) 0.81329(10) 0.0282(7) Uani 1 1 d . . .
O4 O 0.5259(3) 0.6162(3) 0.83811(9) 0.0242(7) Uani 1 1 d . . .
O5 O 0.2515(3) 0.8006(2) 0.95435(8) 0.0196(6) Uani 1 1 d . . .
O6 O 0.2316(3) 0.5322(2) 0.87540(8) 0.0245(6) Uani 1 1 d . . .
C4 C 0.2938(4) 0.8654(4) 0.65586(12) 0.0215(8) Uani 1 1 d . . .
H4A H 0.2724 0.7845 0.6662 0.026 Uiso 1 1 calc R . .
H4B H 0.3875 0.8872 0.6677 0.026 Uiso 1 1 calc R . .
C5 C 0.2903(5) 0.8730(4) 0.60330(13) 0.0394(11) Uani 1 1 d . . .
H5A H 0.1987 0.8473 0.5920 0.059 Uiso 1 1 calc R . .
H5B H 0.3633 0.8224 0.5902 0.059 Uiso 1 1 calc R . .
H5C H 0.3068 0.9543 0.5936 0.059 Uiso 1 1 calc R . .

loop_
_atom_site_aniso_label
_atom_site_aniso_U_11
_atom_site_aniso_U_22
_atom_site_aniso_U_33
_atom_site_aniso_U_23
_atom_site_aniso_U_13
_atom_site_aniso_U_12
B1 0.064(4) 0.025(3) 0.029(3) -0.003(2) -0.006(3) -0.006(3)
C1 0.018(2) 0.021(2) 0.0151(19) 0.0022(17) -0.0058(18) -0.0104(17)
C2 0.019(2) 0.024(2) 0.020(2) 0.0018(17) -0.0013(17) -0.0006(18)
C3 0.019(2) 0.024(2) 0.027(2) 0.0051(19) 0.003(2) 0.0000(18)
O3 0.0258(17) 0.0256(16) 0.0168(14) 0.0010(11) 0.0000(12) 0.0020(12)
C6 0.038(3) 0.031(2) 0.026(2) 0.006(2) -0.0040(18) 0.009(2)
C7 0.034(2) 0.033(3) 0.032(2) 0.007(2) 0.0020(19) 0.020(2)
C8 0.014(2) 0.017(2) 0.021(2) -0.0001(17) 0.0009(17) -0.0001(17)
C9 0.034(2) 0.028(2) 0.024(2) 0.003(2) 0.0137(19) 0.005(2)
C10 0.021(2) 0.020(2) 0.018(2) -0.0033(17) 0.0063(17) 0.0070(17)
C11 0.024(2) 0.025(2) 0.020(2) 0.0037(16) 0.0030(17) 0.0011(17)
C13 0.031(2) 0.046(3) 0.027(2) -0.002(2) 0.006(2) -0.013(2)
C12 0.025(2) 0.039(3) 0.026(2) 0.002(2) 0.008(2) 0.002(2)
C14 0.0184(19) 0.0116(18) 0.0174(18) 0.0017(14) 0.0011(18) -0.0039(17)
C15 0.023(2) 0.019(2) 0.020(2) -0.0072(16) 0.0016(18) 0.0012(17)
C16 0.021(2) 0.017(2) 0.0169(19) -0.0012(15) 0.0060(17) 0.0045(16)
C17 0.0181(19) 0.030(2) 0.0141(17) -0.0033(19) 0.0026(16) -0.001(2)
C19 0.028(2) 0.030(3) 0.021(2) -0.0010(18) 0.0035(19) -0.005(2)
C18 0.021(2) 0.041(3) 0.029(2) -0.005(2) 0.009(2) 0.003(2)
C20 0.014(2) 0.018(2) 0.019(2) -0.0011(16) 0.0034(17) -0.0015(16)
C21 0.040(3) 0.021(2) 0.017(2) 0.0008(16) 0.0024(19) -0.0087(19)
C22 0.028(2) 0.018(2) 0.0231(19) 0.0002(15) 0.0002(19) -0.0049(19)
C23 0.034(2) 0.025(2) 0.0189(19) 0.0025(19) 0.0015(17) -0.009(2)
C25 0.049(3) 0.036(3) 0.035(3) 0.012(2) 0.002(2) -0.026(3)
C24 0.032(3) 0.045(3) 0.023(2) -0.007(2) 0.008(2) -0.006(2)
C26 0.016(2) 0.015(2) 0.0150(19) 0.0042(15) 0.0020(17) 0.0003(16)
C27 0.018(2) 0.025(2) 0.021(2) 0.0061(17) -0.0044(17) -0.0028(17)
Cu1 0.0165(2) 0.0197(2) 0.0137(2) 0.0034(2) 0.0020(2) 0.0031(2)
F1 0.0376(14) 0.0248(13) 0.0230(13) -0.0015(10) 0.0014(11) -0.0050(11)
F2 0.0457(16) 0.0331(16) 0.0305(14) 0.0051(11) -0.0058(13) -0.0121(13)
F3 0.240(6) 0.060(2) 0.0453(19) -0.0193(17) 0.008(3) 0.073(3)
F4 0.135(4) 0.121(4) 0.085(3) 0.055(3) -0.049(3) -0.109(3)
N1 0.0183(16) 0.0183(17) 0.0128(15) -0.0007(15) 0.0025(16) -0.0004(13)
N2 0.0144(18) 0.0157(18) 0.0157(15) 0.0006(12) 0.0025(13) 0.0008(13)
N3 0.0229(19) 0.0163(18) 0.0213(18) 0.0058(14) -0.0008(15) -0.0005(14)
O1 0.0169(14) 0.0229(14) 0.0144(11) 0.0022(11) -0.0022(11) -0.0017(14)
O2 0.0292(15) 0.0326(17) 0.0228(14) 0.0131(14) 0.0055(15) 0.0114(13)
O4 0.0275(16) 0.0225(16) 0.0226(14) 0.0039(13) 0.0046(12) 0.0127(15)
O5 0.0231(16) 0.0226(14) 0.0133(12) -0.0013(10) -0.0010(12) 0.0018(13)
O6 0.0347(17) 0.0208(14) 0.0181(13) 0.0038(10) -0.0083(14) -0.0062(14)
C4 0.021(2) 0.019(2) 0.0246(19) 0.0018(17) -0.0027(17) -0.0014(19)
C5 0.048(3) 0.047(3) 0.023(2) -0.002(2) 0.003(2) 0.009(3)

loop_
_geom_bond_atom_site_label_1
_geom_bond_atom_site_label_2
_geom_bond_distance
_geom_bond_site_symmetry_2
_geom_bond_publ_flag
B1 F4 1.349(7) . ?
B1 F3 1.358(7) . ?
B1 F2 1.393(6) . ?
B1 F1 1.404(6) . ?
C1 O1 1.276(4) . ?
C1 O3 1.345(5) . ?
C1 C2 1.401(6) . ?
C2 C3 1.389(5) . ?
C2 C6 1.515(6) . ?
C3 O2 1.292(5) . ?
C3 C7 1.496(6) . ?
O3 C4 1.452(5) . ?
C6 H6A 0.9800 . ?
C6 H6B 0.9800 . ?
C6 H6C 0.9800 . ?
C7 H7A 0.9800 . ?
C7 H7B 0.9800 . ?
C7 H7C 0.9800 . ?
C8 N1 1.271(5) . ?
C8 O4 1.333(5) . ?
C8 C26 1.516(5) . ?
C9 O4 1.477(4) . ?
C9 C10 1.524(6) . ?
C9 H9A 0.9900 . ?
C9 H9B 0.9900 . ?
C10 N1 1.494(5) . ?
C10 C11 1.526(6) . ?
C10 H10 1.0000 . ?
C11 C13 1.519(6) . ?
C11 C12 1.531(5) . ?
C11 H11 1.0000 . ?
C13 H13A 0.9800 . ?
C13 H13B 0.9800 . ?
C13 H13C 0.9800 . ?
C12 H12A 0.9800 . ?
C12 H12B 0.9800 . ?
C12 H12C 0.9800 . ?
C14 N2 1.272(5) . ?
C14 O5 1.349(4) . ?
C14 C26 1.514(5) . ?
C15 O5 1.471(4) . ?
C15 C16 1.538(5) . ?
C15 H15A 0.9900 . ?
C15 H15B 0.9900 . ?
C16 N2 1.495(5) . ?
C16 C17 1.524(5) . ?
C16 H16 1.0000 . ?
C17 C19 1.522(6) . ?
C17 C18 1.528(5) . ?
C17 H17 1.0000 . ?
C19 H19A 0.9800 . ?
C19 H19B 0.9800 . ?
C19 H19C 0.9800 . ?
C18 H18A 0.9800 . ?
C18 H18B 0.9800 . ?
C18 H18C 0.9800 . ?
C20 N3 1.265(5) . ?
C20 O6 1.352(4) . ?
C20 C26 1.511(5) . ?
C21 O6 1.458(4) . ?
C21 C22 1.551(5) . ?
C21 H21A 0.9900 . ?
C21 H21B 0.9900 . ?
C22 N3 1.489(5) . ?
C22 C23 1.531(5) . ?
C22 H22 1.0000 . ?
C23 C24 1.526(6) . ?
C23 C25 1.530(6) . ?
C23 H23 1.0000 . ?
C25 H25A 0.9800 . ?
C25 H25B 0.9800 . ?
C25 H25C 0.9800 . ?
C24 H24A 0.9800 . ?
C24 H24B 0.9800 . ?
C24 H24C 0.9800 . ?
C26 C27 1.548(5) . ?
C27 H27A 0.9800 . ?
C27 H27B 0.9800 . ?
C27 H27C 0.9800 . ?
Cu1 O2 1.891(3) . ?
Cu1 O1 1.939(2) . ?
Cu1 N1 1.973(3) . ?
Cu1 N2 1.985(3) . ?
Cu1 F1 2.376(2) . ?
C4 C5 1.510(5) . ?
C4 H4A 0.9900 . ?
C4 H4B 0.9900 . ?
C5 H5A 0.9800 . ?
C5 H5B 0.9800 . ?
C5 H5C 0.9800 . ?
